data_4084565
loop_
_publ_author_name
'Blaya, Mar\'ia'
'Bautista, Delia'
'Gil-Rubio, Juan'
'Vicente, Jos\'e'

_publ_section_title
;
 Synthesis of Au(I) Trifluoromethyl Complexes. Oxidation to Au(III) and
 Reductive Elimination of Halotrifluoromethanes
;
_journal_issue 22
_journal_name_full Organometallics
_journal_page_first 6358
_journal_paper_doi 10.1021/om500669j
_journal_volume 33
_journal_year 2014
_chemical_formula_sum 'C22 H24 Au F3 N2'
_chemical_formula_weight 570.40
_chemical_name_systematic
;
 ?
;
_space_group_crystal_system triclinic
_space_group_IT_number 2
_space_group_name_Hall '-P 1'
_space_group_name_H-M_alt 'P -1'
_symmetry_space_group_name_Hall '-P 1'
_symmetry_space_group_name_H-M 'P -1'
_atom_sites_solution_hydrogens geom
_audit_creation_method SHELXL-2013
_cell_angle_alpha 84.433(10)
_cell_angle_beta 79.040(9)
_cell_angle_gamma 72.629(9)
_cell_formula_units_Z 2
_cell_length_a 8.398(5)
_cell_length_b 8.629(5)
_cell_length_c 16.179(9)
_cell_measurement_reflns_used 9335
_cell_measurement_temperature 100(2)
_cell_measurement_theta_max 30.47
_cell_measurement_theta_min 2.48
_cell_volume 1097.5(11)
_computing_cell_refinement 'SAINT V8.27B (Bruker AXS Inc., 2011)'
_computing_data_collection 'APEX2 2013.2 (Bruker AXS Inc.)'
_computing_data_reduction 'SAINT V8.27B (Bruker AXS Inc., 2011)'
_computing_molecular_graphics 'Bruker SHELXTL'
_computing_publication_material 'Bruker SHELXTL'
_computing_structure_refinement 'SHELXL-2013 (Sheldrick, 2013)'
_computing_structure_solution 'SHELXS-97 (Sheldrick, 2008)'
_diffrn_ambient_temperature 100(2)
_diffrn_detector_area_resol_mean 10.4167
_diffrn_measured_fraction_theta_full 0.994
_diffrn_measured_fraction_theta_max 0.995
_diffrn_measurement_device_type 'Bruker D8 QUEST'
_diffrn_measurement_method \w-scans
_diffrn_radiation_type MoK\a
_diffrn_radiation_wavelength 0.71073
_diffrn_reflns_av_R_equivalents 0.0633
_diffrn_reflns_av_unetI/netI 0.0505
_diffrn_reflns_Laue_measured_fraction_full 0.994
_diffrn_reflns_Laue_measured_fraction_max 0.995
_diffrn_reflns_limit_h_max 11
_diffrn_reflns_limit_h_min -11
_diffrn_reflns_limit_k_max 11
_diffrn_reflns_limit_k_min -11
_diffrn_reflns_limit_l_max 21
_diffrn_reflns_limit_l_min -21
_diffrn_reflns_number 21435
_diffrn_reflns_point_group_measured_fraction_full 0.994
_diffrn_reflns_point_group_measured_fraction_max 0.995
_diffrn_reflns_theta_full 27.000
_diffrn_reflns_theta_max 28.281
_diffrn_reflns_theta_min 2.475
_diffrn_source 'high brilliance microfocus sealed tube '
_exptl_absorpt_coefficient_mu 6.736
_exptl_absorpt_correction_T_max 0.6919
_exptl_absorpt_correction_T_min 0.2699
_exptl_absorpt_correction_type multi-scan
_exptl_absorpt_process_details SADABS
_exptl_crystal_colour colourless
_exptl_crystal_density_diffrn 1.726
_exptl_crystal_description block
_exptl_crystal_F_000 552
_exptl_crystal_size_max 0.190
_exptl_crystal_size_mid 0.100
_exptl_crystal_size_min 0.050
_refine_diff_density_max 3.329
_refine_diff_density_min -1.931
_refine_diff_density_rms 0.220
_refine_ls_extinction_method none
_refine_ls_goodness_of_fit_ref 1.362
_refine_ls_hydrogen_treatment constr
_refine_ls_matrix_type full
_refine_ls_number_parameters 256
_refine_ls_number_reflns 5428
_refine_ls_number_restraints 22
_refine_ls_restrained_S_all 1.362
_refine_ls_R_factor_all 0.0570
_refine_ls_R_factor_gt 0.0512
_refine_ls_shift/su_max 0.001
_refine_ls_shift/su_mean 0.000
_refine_ls_structure_factor_coef Fsqd
_refine_ls_weighting_details 'w=1/[\s^2^(Fo^2^)+12.8236P] where P=(Fo^2^+2Fc^2^)/3'
_refine_ls_weighting_scheme calc
_refine_ls_wR_factor_gt 0.1247
_refine_ls_wR_factor_ref 0.1268
_reflns_Friedel_coverage 0.000
_reflns_number_gt 4933
_reflns_number_total 5428
_reflns_threshold_expression 'I > 2\s(I)'
_cod_data_source_file om500669j_si_002.cif
_cod_data_source_block mbm376_0m
_cod_depositor_comments 'Adding full bibliography for 4084565--4084575.cif.'
_cod_original_cell_volume 1097.5(10)
_cod_database_code 4084565
_shelx_space_group_comment
;
The symmetry employed for this shelxl refinement is uniquely defined
by the following loop, which should always be used as a source of
symmetry information in preference to the above space-group names.
They are only intended as comments.
;
_shelx_estimated_absorpt_t_min 0.361
_shelx_estimated_absorpt_t_max 0.729
_shelxl_version_number 2013-4

loop_
_space_group_symop_operation_xyz
'x, y, z'
'-x, -y, -z'

loop_
_atom_site_label
_atom_site_type_symbol
_atom_site_fract_x
_atom_site_fract_y
_atom_site_fract_z
_atom_site_U_iso_or_equiv
_atom_site_adp_type
_atom_site_occupancy
_atom_site_site_symmetry_order
_atom_site_calc_flag
_atom_site_refinement_flags_posn
_atom_site_refinement_flags_adp
_atom_site_refinement_flags_occupancy
_atom_site_disorder_assembly
_atom_site_disorder_group
Au1 Au 0.77555(4) 0.97240(4) 0.74617(2) 0.02164(10) Uani 1 1 d D . . . .
C1 C 0.6022(17) 1.1888(16) 0.7692(11) 0.023(6) Uiso 0.47(4) 1 d D . P A 1
F1 F 0.4372(16) 1.1805(17) 0.8053(8) 0.028(4) Uiso 0.47(4) 1 d D . P A 1
F2 F 0.567(2) 1.2907(19) 0.6981(10) 0.038(4) Uiso 0.47(4) 1 d D . P A 1
F3 F 0.628(2) 1.2934(19) 0.8214(14) 0.045(5) Uiso 0.47(4) 1 d D . P A 1
C1' C 0.6098(19) 1.1983(17) 0.7568(11) 0.042(8) Uiso 0.53(4) 1 d D . P A 2
F1' F 0.462(2) 1.204(2) 0.8161(9) 0.044(4) Uiso 0.53(4) 1 d D . P A 2
F2' F 0.5417(17) 1.2735(16) 0.6850(8) 0.032(3) Uiso 0.53(4) 1 d D . P A 2
F3' F 0.6609(16) 1.3189(15) 0.7864(12) 0.039(4) Uiso 0.53(4) 1 d D . P A 2
C2 C 0.9419(10) 0.7462(9) 0.7297(5) 0.0199(15) Uani 1 1 d . . . . .
N1 N 1.0302(8) 0.6470(8) 0.7865(4) 0.0208(13) Uani 1 1 d . . . . .
N2 N 0.9894(9) 0.6600(8) 0.6573(4) 0.0235(14) Uani 1 1 d . . . . .
C3 C 1.1317(11) 0.5032(10) 0.7509(6) 0.0293(18) Uani 1 1 d . . . . .
H3 H 1.2053 0.4157 0.7779 0.035 Uiso 1 1 calc R U . . .
C4 C 1.1058(11) 0.5113(10) 0.6701(6) 0.0305(19) Uani 1 1 d . . . . .
H4 H 1.1577 0.4302 0.6298 0.037 Uiso 1 1 calc R U . . .
C11 C 0.9266(11) 0.7190(9) 0.5789(5) 0.0220(15) Uani 1 1 d . . . . .
C12 C 0.7573(10) 0.7268(10) 0.5743(5) 0.0238(16) Uani 1 1 d . . . . .
C13 C 0.6951(11) 0.7957(10) 0.5002(5) 0.0260(17) Uani 1 1 d . . . . .
H13 H 0.5813 0.8046 0.4962 0.031 Uiso 1 1 calc R U . . .
C14 C 0.7969(12) 0.8513(10) 0.4322(5) 0.0279(18) Uani 1 1 d . . . . .
C15 C 0.9655(11) 0.8345(10) 0.4376(5) 0.0267(17) Uani 1 1 d . . . . .
H15 H 1.0358 0.8687 0.3906 0.032 Uiso 1 1 calc R U . . .
C16 C 1.0340(11) 0.7685(9) 0.5105(5) 0.0233(16) Uani 1 1 d . . . . .
C17 C 0.6490(12) 0.6603(12) 0.6466(6) 0.0323(19) Uani 1 1 d . . . . .
H17A H 0.6108 0.7360 0.6925 0.048 Uiso 1 1 calc R U . . .
H17B H 0.7157 0.5546 0.6670 0.048 Uiso 1 1 calc R U . . .
H17C H 0.5504 0.6472 0.6271 0.048 Uiso 1 1 calc R U . . .
C18 C 0.7261(14) 0.9282(12) 0.3526(6) 0.037(2) Uani 1 1 d . . . . .
H18A H 0.8066 0.9785 0.3167 0.055 Uiso 1 1 calc R U . . .
H18B H 0.6181 1.0113 0.3684 0.055 Uiso 1 1 calc R U . . .
H18C H 0.7081 0.8442 0.3219 0.055 Uiso 1 1 calc R U . . .
C19 C 1.2180(12) 0.7514(12) 0.5141(6) 0.034(2) Uani 1 1 d . . . . .
H19A H 1.2272 0.7782 0.5702 0.051 Uiso 1 1 calc R U . . .
H19B H 1.2593 0.8256 0.4716 0.051 Uiso 1 1 calc R U . . .
H19C H 1.2863 0.6393 0.5028 0.051 Uiso 1 1 calc R U . . .
C21 C 1.0210(10) 0.6901(9) 0.8726(5) 0.0213(15) Uani 1 1 d . . . . .
C22 C 0.8751(11) 0.6918(10) 0.9323(5) 0.0257(17) Uani 1 1 d . . . . .
C23 C 0.8682(11) 0.7393(10) 1.0138(5) 0.0268(17) Uani 1 1 d . . . . .
H23 H 0.7699 0.7429 1.0547 0.032 Uiso 1 1 calc R U . . .
C24 C 1.0029(11) 0.7820(10) 1.0365(5) 0.0266(17) Uani 1 1 d . . . . .
C25 C 1.1480(12) 0.7735(11) 0.9755(6) 0.0299(18) Uani 1 1 d . . . . .
H25 H 1.2410 0.7988 0.9906 0.036 Uiso 1 1 calc R U . . .
C26 C 1.1599(11) 0.7290(10) 0.8934(5) 0.0261(17) Uani 1 1 d . . . . .
C27 C 1.3174(11) 0.7259(12) 0.8279(6) 0.0326(19) Uani 1 1 d . . . . .
H27A H 1.3713 0.8038 0.8420 0.049 Uiso 1 1 calc R U . . .
H27B H 1.2852 0.7553 0.7721 0.049 Uiso 1 1 calc R U . . .
H27C H 1.3969 0.6165 0.8276 0.049 Uiso 1 1 calc R U . . .
C28 C 0.9900(14) 0.8358(12) 1.1251(6) 0.036(2) Uani 1 1 d . . . . .
H28A H 1.0417 0.7420 1.1602 0.054 Uiso 1 1 calc R U . . .
H28B H 0.8706 0.8814 1.1495 0.054 Uiso 1 1 calc R U . . .
H28C H 1.0495 0.9186 1.1225 0.054 Uiso 1 1 calc R U . . .
C29 C 0.7267(12) 0.6457(12) 0.9102(6) 0.033(2) Uani 1 1 d . . . . .
H29A H 0.6687 0.7303 0.8723 0.050 Uiso 1 1 calc R U . . .
H29B H 0.6473 0.6352 0.9618 0.050 Uiso 1 1 calc R U . . .
H29C H 0.7690 0.5419 0.8822 0.050 Uiso 1 1 calc R U . . .

loop_
_atom_site_aniso_label
_atom_site_aniso_U_11
_atom_site_aniso_U_22
_atom_site_aniso_U_33
_atom_site_aniso_U_23
_atom_site_aniso_U_13
_atom_site_aniso_U_12
Au1 0.02109(16) 0.01647(15) 0.02575(16) -0.00502(10) -0.00229(11) -0.00275(11)
C2 0.022(4) 0.012(3) 0.024(4) -0.003(3) -0.002(3) -0.003(3)
N1 0.016(3) 0.016(3) 0.025(3) -0.005(3) -0.003(2) 0.003(3)
N2 0.025(4) 0.017(3) 0.025(3) -0.005(3) -0.001(3) -0.003(3)
C3 0.027(4) 0.018(4) 0.034(5) -0.008(3) -0.003(4) 0.006(3)
C4 0.030(5) 0.017(4) 0.036(5) -0.007(3) -0.004(4) 0.007(3)
C11 0.030(4) 0.015(3) 0.022(4) -0.006(3) -0.006(3) -0.005(3)
C12 0.023(4) 0.017(4) 0.029(4) -0.008(3) 0.000(3) -0.004(3)
C13 0.023(4) 0.020(4) 0.034(4) -0.008(3) -0.006(3) -0.003(3)
C14 0.040(5) 0.018(4) 0.026(4) -0.007(3) -0.006(4) -0.006(4)
C15 0.033(5) 0.025(4) 0.024(4) -0.003(3) 0.001(3) -0.015(4)
C16 0.027(4) 0.018(4) 0.025(4) -0.007(3) 0.000(3) -0.007(3)
C17 0.029(5) 0.033(5) 0.034(5) -0.002(4) 0.001(4) -0.011(4)
C18 0.051(6) 0.027(5) 0.032(5) -0.003(4) -0.013(4) -0.007(4)
C19 0.028(5) 0.034(5) 0.040(5) -0.008(4) 0.001(4) -0.011(4)
C21 0.024(4) 0.016(3) 0.021(4) -0.004(3) -0.005(3) 0.001(3)
C22 0.024(4) 0.020(4) 0.031(4) -0.004(3) -0.002(3) -0.004(3)
C23 0.027(4) 0.025(4) 0.024(4) 0.000(3) 0.001(3) -0.005(4)
C24 0.033(5) 0.021(4) 0.024(4) -0.003(3) -0.005(3) -0.004(4)
C25 0.030(5) 0.029(4) 0.034(5) 0.002(4) -0.011(4) -0.011(4)
C26 0.021(4) 0.024(4) 0.030(4) -0.001(3) -0.003(3) -0.003(3)
C27 0.023(4) 0.041(5) 0.033(5) 0.000(4) -0.003(3) -0.009(4)
C28 0.048(6) 0.033(5) 0.029(5) -0.005(4) -0.009(4) -0.011(4)
C29 0.030(5) 0.040(5) 0.034(5) 0.000(4) -0.004(4) -0.017(4)

loop_
_atom_type_symbol
_atom_type_description
_atom_type_scat_dispersion_real
_atom_type_scat_dispersion_imag
_atom_type_scat_source
C C 0.0033 0.0016 'International Tables Vol C Tables 4.2.6.8 and 6.1.1.4'
H H 0.0000 0.0000 'International Tables Vol C Tables 4.2.6.8 and 6.1.1.4'
N N 0.0061 0.0033 'International Tables Vol C Tables 4.2.6.8 and 6.1.1.4'
F F 0.0171 0.0103 'International Tables Vol C Tables 4.2.6.8 and 6.1.1.4'
Au Au -2.0133 8.8022 'International Tables Vol C Tables 4.2.6.8 and 6.1.1.4'

loop_
_geom_angle_atom_site_label_1
_geom_angle_atom_site_label_2
_geom_angle_atom_site_label_3
_geom_angle
C1 Au1 C2 176.0(5)
C1' Au1 C2 177.3(5)
F3 C1 F2 101.6(10)
F3 C1 F1 101.9(11)
F2 C1 F1 100.3(10)
F3 C1 Au1 119.7(10)
F2 C1 Au1 115.6(11)
F1 C1 Au1 114.9(10)
F3' C1' F1' 99.8(12)
F3' C1' F2' 103.4(12)
F1' C1' F2' 101.4(11)
F3' C1' Au1 118.0(10)
F1' C1' Au1 113.5(11)
F2' C1' Au1 117.9(10)
N1 C2 N2 104.7(6)
N1 C2 Au1 128.4(6)
N2 C2 Au1 126.9(6)
C2 N1 C3 111.1(7)
C2 N1 C21 123.9(6)
C3 N1 C21 125.0(7)
C2 N2 C4 110.3(7)
C2 N2 C11 124.3(7)
C4 N2 C11 125.4(7)
C4 C3 N1 106.8(7)
C3 C4 N2 107.2(7)
C16 C11 C12 122.1(7)
C16 C11 N2 119.3(7)
C12 C11 N2 118.6(7)
C13 C12 C11 117.7(8)
C13 C12 C17 121.5(8)
C11 C12 C17 120.8(8)
C14 C13 C12 121.5(8)
C15 C14 C13 119.0(8)
C15 C14 C18 120.2(8)
C13 C14 C18 120.7(8)
C14 C15 C16 121.9(8)
C11 C16 C15 117.6(8)
C11 C16 C19 121.8(8)
C15 C16 C19 120.5(8)
C22 C21 C26 122.0(7)
C22 C21 N1 119.4(7)
C26 C21 N1 118.6(7)
C23 C22 C21 117.9(8)
C23 C22 C29 120.3(8)
C21 C22 C29 121.8(8)
C22 C23 C24 121.9(8)
C25 C24 C23 118.2(8)
C25 C24 C28 121.3(8)
C23 C24 C28 120.5(8)
C26 C25 C24 122.0(8)
C25 C26 C21 118.0(8)
C25 C26 C27 120.7(8)
C21 C26 C27 121.3(8)

loop_
_geom_bond_atom_site_label_1
_geom_bond_atom_site_label_2
_geom_bond_distance
Au1 C1 2.013(13)
Au1 C1' 2.030(14)
Au1 C2 2.041(8)
C1 F3 1.383(13)
C1 F2 1.401(13)
C1 F1 1.418(13)
C1' F3' 1.392(13)
C1' F1' 1.410(13)
C1' F2' 1.408(13)
C2 N1 1.362(10)
C2 N2 1.377(10)
N1 C3 1.385(10)
N1 C21 1.459(10)
N2 C4 1.386(11)
N2 C11 1.455(10)
C3 C4 1.358(13)
C11 C16 1.407(11)
C11 C12 1.418(11)
C12 C13 1.407(12)
C12 C17 1.518(12)
C13 C14 1.398(12)
C14 C15 1.398(13)
C14 C18 1.530(12)
C15 C16 1.407(12)
C16 C19 1.520(12)
C21 C22 1.406(12)
C21 C26 1.411(11)
C22 C23 1.403(12)
C22 C29 1.527(12)
C23 C24 1.408(12)
C24 C25 1.402(13)
C24 C28 1.524(12)
C25 C26 1.397(12)
C26 C27 1.524(12)
